data_7703117
loop_
_publ_author_name
'Szczupak, \/Lukasz'
'Kowalczyk, Aleksandra'
'Trzybi\'nski, Damian'
'Wo\'zniak, Krzysztof'
'Mendoza, Gracia'
'Arruebo, Manuel'
'Steverding, Dietmar'
'St\;aczek, Pawe\/l'
'Kowalski, Konrad'

_publ_section_title
;
 Organometallic ciprofloxacin conjugates with dual action: synthesis,
 characterization, and antimicrobial and cytotoxicity studies.
;
_journal_issue 5
_journal_name_full 'Dalton transactions (Cambridge, England : 2003)'
_journal_page_first 1403
_journal_page_last 1415
_journal_paper_doi 10.1039/c9dt03948a
_journal_volume 49
_journal_year 2020
_chemical_formula_moiety 'C30 H30 F Fe N3 O4'
_chemical_formula_sum 'C30 H30 F Fe N3 O4'
_chemical_formula_weight 571.42
_space_group_crystal_system monoclinic
_space_group_IT_number 15
_space_group_name_Hall '-C 2yc'
_space_group_name_H-M_alt 'C 1 2/c 1'
_atom_sites_solution_hydrogens mixed
_audit_creation_date 2018-12-17
_audit_creation_method
;
Olex2 1.2
(compiled 2015.01.26 svn.r3150 for OlexSys, GUI svn.r4998)
;
_audit_update_record
;
2019-09-11 deposited with the CCDC.	2019-12-10 downloaded from the CCDC.
;
_cell_angle_alpha 90
_cell_angle_beta 103.153(3)
_cell_angle_gamma 90
_cell_formula_units_Z 8
_cell_length_a 30.6129(10)
_cell_length_b 10.5408(2)
_cell_length_c 15.8947(5)
_cell_measurement_reflns_used 7187
_cell_measurement_temperature 100(2)
_cell_measurement_theta_max 73.4040
_cell_measurement_theta_min 2.8230
_cell_volume 4994.4(3)
_computing_cell_refinement 'CrysAlisPro 1.171.39.46 (Rigaku OD, 2018)'
_computing_data_collection 'CrysAlisPro 1.171.39.46 (Rigaku OD, 2018)'
_computing_data_reduction 'CrysAlisPro 1.171.39.46 (Rigaku OD, 2018)'
_computing_molecular_graphics 'Olex2 (Dolomanov et al., 2009)'
_computing_publication_material 'Olex2 (Dolomanov et al., 2009)'
_computing_structure_refinement 'ShelXL (Sheldrick, 2008)'
_diffrn_ambient_environment N~2~
_diffrn_ambient_temperature 100(2)
_diffrn_detector 'CCD plate'
_diffrn_detector_area_resol_mean 5.2195
_diffrn_detector_type Atlas
_diffrn_measured_fraction_theta_full 1.000
_diffrn_measured_fraction_theta_max 1.000
_diffrn_measurement_device 'four-circle diffractometer'
_diffrn_measurement_device_type 'SuperNova, Dual, Cu at home/near, Atlas'
_diffrn_measurement_method '\w scans'
_diffrn_orient_matrix_type 'CrysAlisPro convention (1999,Acta A55,543-557)'
_diffrn_orient_matrix_UB_11 0.0133807000
_diffrn_orient_matrix_UB_12 -0.0622000000
_diffrn_orient_matrix_UB_13 0.0898989000
_diffrn_orient_matrix_UB_21 0.0499112000
_diffrn_orient_matrix_UB_22 0.0125051000
_diffrn_orient_matrix_UB_23 -0.0019183000
_diffrn_orient_matrix_UB_31 0.0015658000
_diffrn_orient_matrix_UB_32 0.1316673000
_diffrn_orient_matrix_UB_33 0.0426288000
_diffrn_radiation_monochromator mirror
_diffrn_radiation_probe x-ray
_diffrn_radiation_type CuK\a
_diffrn_radiation_wavelength 1.54184
_diffrn_reflns_av_R_equivalents 0.0361
_diffrn_reflns_av_unetI/netI 0.0273
_diffrn_reflns_Laue_measured_fraction_full 1.000
_diffrn_reflns_Laue_measured_fraction_max 1.000
_diffrn_reflns_limit_h_max 36
_diffrn_reflns_limit_h_min -36
_diffrn_reflns_limit_k_max 12
_diffrn_reflns_limit_k_min -12
_diffrn_reflns_limit_l_max 18
_diffrn_reflns_limit_l_min -15
_diffrn_reflns_number 19631
_diffrn_reflns_point_group_measured_fraction_full 1.000
_diffrn_reflns_point_group_measured_fraction_max 1.000
_diffrn_reflns_theta_full 67.069
_diffrn_reflns_theta_max 67.069
_diffrn_reflns_theta_min 2.965
_diffrn_source 'micro-focus sealed X-ray tube'
_diffrn_source_type 'SuperNova (Cu) X-ray Source'
_exptl_absorpt_coefficient_mu 5.278
_exptl_absorpt_correction_T_max 0.810
_exptl_absorpt_correction_T_min 0.538
_exptl_absorpt_correction_type analytical
_exptl_absorpt_process_details
;
CrysAlisPro 1.171.39.46 (Rigaku Oxford Diffraction, 2018)
Analytical numeric absorption correction using a multifaceted crystal
			model based on expressions derived by R.C. Clark & J.S. Reid.
(Clark, R. C. & Reid, J. S. (1995). Acta Cryst. A51, 887-897)
Empirical absorption correction using spherical harmonics,
 implemented in SCALE3 ABSPACK scaling algorithm.
;
_exptl_crystal_colour orange
_exptl_crystal_colour_primary orange
_exptl_crystal_density_diffrn 1.520
_exptl_crystal_description plate
_exptl_crystal_F_000 2384
_exptl_crystal_size_max 0.19
_exptl_crystal_size_mid 0.11
_exptl_crystal_size_min 0.04
_refine_diff_density_max 1.833
_refine_diff_density_min -1.336
_refine_diff_density_rms 0.118
_refine_ls_extinction_method none
_refine_ls_goodness_of_fit_ref 1.046
_refine_ls_hydrogen_treatment mixed
_refine_ls_matrix_type full
_refine_ls_number_parameters 346
_refine_ls_number_reflns 4466
_refine_ls_number_restraints 166
_refine_ls_restrained_S_all 1.116
_refine_ls_R_factor_all 0.1076
_refine_ls_R_factor_gt 0.0992
_refine_ls_shift/su_max 0.000
_refine_ls_shift/su_mean 0.000
_refine_ls_structure_factor_coef Fsqd
_refine_ls_weighting_details 'w=1/[\s^2^(Fo^2^)+(0.1162P)^2^+66.5044P] where P=(Fo^2^+2Fc^2^)/3'
_refine_ls_weighting_scheme calc
_refine_ls_wR_factor_gt 0.2509
_refine_ls_wR_factor_ref 0.2579
_reflns_Friedel_coverage 0.000
_reflns_number_gt 3928
_reflns_number_total 4466
_reflns_threshold_expression 'I > 2\s(I)'
_cod_data_source_file c9dt03948a2.cif
_cod_data_source_block 2018_11_14_lsz-435-1_n
_cod_depositor_comments 'Adding full bibliography for 7703117--7703118.cif.'
_cod_original_sg_symbol_H-M 'C 2/c'
_cod_database_code 7703117
_shelx_space_group_comment
;
The symmetry employed for this shelxl refinement is uniquely defined
by the following loop, which should always be used as a source of
symmetry information in preference to the above space-group names.
They are only intended as comments.
;
_reflns_odcompleteness_completeness 100.00
_reflns_odcompleteness_iscentric 1
_reflns_odcompleteness_theta 66.97
_olex2_refinement_description
;
1. Fixed Uiso
 At 1.2 times of:
  All C(H,H) groups, H5 of C5, H17 of C17, H30 of C30, H8 of C8, H2 of C2,
  H33 of C33, H31 of C31, H32 of C32, H36 of C36, H35 of C35, H34 of C34, H38
  of C38, H37 of C37
 At 1.5 times of:
  H21 of C32
2. Restrained distances
 O21-H21
 0.82 with sigma of 0.01
3. Rigid body (RIGU) restrains
 C31, C30, C29, C33, C32, Fe39, C37, C36, C35, C34, C38
 with sigma for 1-2 distances of 0.001 and sigma for 1-3 distances of 0.001
4.a Free rotating group:
 C36(C35,C34,C38,C37)
4.b Ternary CH refined with riding coordinates:
 C17(H17), C34(H34)
4.c Secondary CH2 refined with riding coordinates:
 C13(H13A,H13B), C12(H12A,H12B), C15(H15A,H15B), C18(H18A,H18B), C16(H16A,
 H16B), C19(H19A,H19B), C25(H25A,H25B), C26(H26A,H26B)
4.d Aromatic/amide H refined with riding coordinates:
 C2(H2), C8(H8), C30(H30), C5(H5), C33(H33), C31(H31), C32(H32), C36(H36),
 C35(H35), C38(H38), C37(H37)
;
_shelx_shelxl_version_number 2014/7
_olex2_submission_special_instructions 'No special instructions were received'
_oxdiff_exptl_absorpt_empirical_details
;
Empirical correction (ABSPACK) includes:
- Absorption correction using spherical harmonics
- Frame scaling
;
_oxdiff_exptl_absorpt_empirical_full_max 1.229
_oxdiff_exptl_absorpt_empirical_full_min 0.836

loop_
_space_group_symop_operation_xyz
'x, y, z'
'-x, y, -z+1/2'
'x+1/2, y+1/2, z'
'-x+1/2, y+1/2, -z+1/2'
'-x, -y, -z'
'x, -y, z-1/2'
'-x+1/2, -y+1/2, -z'
'x+1/2, -y+1/2, z-1/2'

loop_
_atom_site_label
_atom_site_type_symbol
_atom_site_fract_x
_atom_site_fract_y
_atom_site_fract_z
_atom_site_U_iso_or_equiv
_atom_site_adp_type
_atom_site_occupancy
_atom_site_site_symmetry_order
_atom_site_calc_flag
_atom_site_refinement_flags_posn
_atom_site_refinement_flags_adp
_atom_site_disorder_assembly
_atom_site_disorder_group
Fe39 Fe 0.26304(4) 0.55445(9) 0.13145(9) 0.0477(4) Uani 1 1 d . U . .
F24 F 0.40878(11) -0.3748(3) 0.1989(2) 0.0342(8) Uani 1 1 d . . . .
O21 O 0.57695(13) -0.8209(3) 0.0883(3) 0.0303(9) Uani 1 1 d D . . .
O23 O 0.51050(13) -0.7123(3) 0.1277(2) 0.0282(8) Uani 1 1 d . . . .
O22 O 0.63386(13) -0.7044(4) 0.0669(3) 0.0345(9) Uani 1 1 d . . . .
N1 N 0.56127(14) -0.3717(4) 0.0705(3) 0.0220(9) Uani 1 1 d . . . .
N14 N 0.39190(15) 0.0955(4) 0.1480(3) 0.0267(10) Uani 1 1 d . . . .
N11 N 0.43762(15) -0.1440(4) 0.1487(3) 0.0268(10) Uani 1 1 d . . . .
C3 C 0.56841(18) -0.5961(5) 0.0867(3) 0.0232(11) Uani 1 1 d . . . .
C9 C 0.52108(17) -0.3718(5) 0.0994(3) 0.0218(10) Uani 1 1 d . . . .
C2 C 0.58330(17) -0.4801(5) 0.0656(3) 0.0222(11) Uani 1 1 d . . . .
H2 H 0.6100 -0.4767 0.0469 0.027 Uiso 1 1 calc R . . .
C13 C 0.43991(19) 0.0807(5) 0.1851(4) 0.0298(12) Uani 1 1 d . . . .
H13A H 0.4446 0.0604 0.2460 0.036 Uiso 1 1 calc R . . .
H13B H 0.4551 0.1601 0.1800 0.036 Uiso 1 1 calc R . . .
O28 O 0.36617(15) 0.4035(4) 0.0829(3) 0.0421(11) Uani 1 1 d . . . .
C20 C 0.59641(19) -0.7095(5) 0.0795(3) 0.0258(11) Uani 1 1 d . . . .
C7 C 0.45907(18) -0.2558(5) 0.1360(3) 0.0254(11) Uani 1 1 d . . . .
C4 C 0.52690(17) -0.6068(5) 0.1128(3) 0.0228(11) Uani 1 1 d . . . .
C8 C 0.49822(17) -0.2586(5) 0.1044(3) 0.0241(11) Uani 1 1 d . . . .
H8 H 0.5092 -0.1835 0.0863 0.029 Uiso 1 1 calc R . . .
C10 C 0.50422(18) -0.4883(5) 0.1209(3) 0.0234(11) Uani 1 1 d . . . .
C6 C 0.44426(18) -0.3747(5) 0.1606(4) 0.0275(12) Uani 1 1 d . . . .
C30 C 0.2837(3) 0.5466(6) 0.0167(5) 0.0493(11) Uani 1 1 d . U . .
H30 H 0.3069 0.5933 0.0030 0.059 Uiso 1 1 calc R . . .
C12 C 0.45993(19) -0.0242(5) 0.1392(4) 0.0292(12) Uani 1 1 d . . . .
H12A H 0.4559 -0.0037 0.0784 0.035 Uiso 1 1 calc R . . .
H12B H 0.4918 -0.0316 0.1641 0.035 Uiso 1 1 calc R . . .
C17 C 0.57807(19) -0.2534(5) 0.0426(3) 0.0258(11) Uani 1 1 d . . . .
H17 H 0.5624 -0.2225 -0.0145 0.031 Uiso 1 1 calc R . . .
C5 C 0.46464(18) -0.4865(5) 0.1519(3) 0.0258(11) Uani 1 1 d . . . .
H5 H 0.4525 -0.5621 0.1665 0.031 Uiso 1 1 calc R . . .
C15 C 0.3699(2) -0.0254(5) 0.1572(4) 0.0307(12) Uani 1 1 d . . . .
H15A H 0.3380 -0.0180 0.1325 0.037 Uiso 1 1 calc R . . .
H15B H 0.3740 -0.0455 0.2180 0.037 Uiso 1 1 calc R . . .
C18 C 0.6266(2) -0.2267(5) 0.0673(4) 0.0332(13) Uani 1 1 d . . . .
H18A H 0.6400 -0.1830 0.0256 0.040 Uiso 1 1 calc R . . .
H18B H 0.6458 -0.2892 0.1023 0.040 Uiso 1 1 calc R . . .
C27 C 0.3305(2) 0.3629(5) 0.0950(4) 0.0301(12) Uani 1 1 d . . . .
C29 C 0.2876(2) 0.4259(6) 0.0588(5) 0.0454(10) Uani 1 1 d . U . .
C16 C 0.38916(18) -0.1313(5) 0.1124(4) 0.0307(12) Uani 1 1 d . . . .
H16A H 0.3743 -0.2105 0.1196 0.037 Uiso 1 1 calc R . . .
H16B H 0.3839 -0.1134 0.0511 0.037 Uiso 1 1 calc R . . .
C19 C 0.5952(2) -0.1531(5) 0.1085(4) 0.0329(13) Uani 1 1 d . . . .
H19A H 0.5953 -0.1715 0.1684 0.040 Uiso 1 1 calc R . . .
H19B H 0.5895 -0.0652 0.0916 0.040 Uiso 1 1 calc R . . .
C33 C 0.2446(2) 0.3877(7) 0.0688(6) 0.0511(11) Uani 1 1 d . U . .
H33 H 0.2378 0.3133 0.0946 0.061 Uiso 1 1 calc R . . .
C31 C 0.2387(3) 0.5811(7) 0.0001(6) 0.0561(11) Uani 1 1 d . U . .
H31 H 0.2265 0.6552 -0.0273 0.067 Uiso 1 1 calc R . . .
C25 C 0.3742(2) 0.1954(6) 0.1957(4) 0.0368(14) Uani 1 1 d . . . .
H25A H 0.3955 0.2650 0.2064 0.044 Uiso 1 1 calc R . . .
H25B H 0.3719 0.1617 0.2513 0.044 Uiso 1 1 calc R . . .
C26 C 0.3288(2) 0.2465(6) 0.1496(4) 0.0372(14) Uani 1 1 d . . . .
H26A H 0.3127 0.1802 0.1129 0.045 Uiso 1 1 calc R . . .
H26B H 0.3118 0.2668 0.1925 0.045 Uiso 1 1 calc R . . .
C32 C 0.2143(3) 0.4842(7) 0.0323(6) 0.0571(11) Uani 1 1 d . U . .
H32 H 0.1836 0.4845 0.0295 0.068 Uiso 1 1 calc R . . .
H21 H 0.5514(13) -0.815(10) 0.096(6) 0.086 Uiso 1 1 d DR . . .
C36 C 0.2895(2) 0.5437(6) 0.2605(5) 0.0751(13) Uani 1 1 d . U A 1
H36 H 0.3064 0.4771 0.2897 0.090 Uiso 1 1 calc R . A 1
C35 C 0.2421(2) 0.5548(6) 0.2429(5) 0.0764(13) Uani 1 1 d G U A 1
H35 H 0.2225 0.4968 0.2586 0.092 Uiso 1 1 calc R . A 1
C34 C 0.22995(19) 0.6698(6) 0.1973(5) 0.0797(13) Uani 1 1 d G U A 1
H34 H 0.1994 0.7020 0.1766 0.096 Uiso 1 1 calc R . A 1
C38 C 0.2698(3) 0.7297(5) 0.1866(5) 0.0819(14) Uani 1 1 d G U A 1
H38 H 0.2715 0.8067 0.1589 0.098 Uiso 1 1 calc R . A 1
C37 C 0.30663(18) 0.6517(7) 0.2256(5) 0.0796(14) Uani 1 1 d G U A 1
H37 H 0.3367 0.6685 0.2280 0.096 Uiso 1 1 calc R . A 1

loop_
_atom_site_aniso_label
_atom_site_aniso_U_11
_atom_site_aniso_U_22
_atom_site_aniso_U_33
_atom_site_aniso_U_23
_atom_site_aniso_U_13
_atom_site_aniso_U_12
Fe39 0.0454(6) 0.0226(5) 0.0829(9) 0.0011(5) 0.0307(6) 0.0013(4)
F24 0.0335(17) 0.0263(17) 0.0456(19) 0.0057(14) 0.0145(15) 0.0032(13)
O21 0.039(2) 0.0151(18) 0.035(2) 0.0018(15) 0.0051(18) 0.0016(16)
O23 0.034(2) 0.0168(18) 0.032(2) 0.0039(15) 0.0040(16) -0.0009(15)
O22 0.032(2) 0.024(2) 0.046(2) 0.0032(17) 0.0072(18) 0.0062(17)
N1 0.026(2) 0.014(2) 0.023(2) 0.0032(16) 0.0006(17) -0.0015(17)
N14 0.027(2) 0.019(2) 0.033(2) 0.0001(18) 0.0031(19) 0.0035(18)
N11 0.026(2) 0.020(2) 0.031(2) -0.0017(18) 0.0007(19) 0.0028(18)
C3 0.027(3) 0.016(2) 0.023(2) 0.0022(19) -0.002(2) 0.003(2)
C9 0.024(3) 0.020(2) 0.018(2) -0.0001(19) -0.0012(19) -0.001(2)
C2 0.024(3) 0.018(2) 0.020(2) 0.0015(19) -0.003(2) 0.001(2)
C13 0.030(3) 0.020(3) 0.035(3) -0.002(2) -0.002(2) 0.002(2)
O28 0.044(3) 0.033(2) 0.054(3) -0.003(2) 0.021(2) -0.0033(19)
C20 0.035(3) 0.017(2) 0.021(3) 0.0003(19) -0.004(2) 0.001(2)
C7 0.027(3) 0.019(3) 0.027(3) 0.000(2) -0.002(2) 0.002(2)
C4 0.028(3) 0.019(3) 0.017(2) 0.0019(19) -0.004(2) 0.001(2)
C8 0.026(3) 0.018(2) 0.025(3) 0.002(2) 0.000(2) -0.001(2)
C10 0.028(3) 0.018(2) 0.021(2) -0.0001(19) -0.002(2) 0.000(2)
C6 0.025(3) 0.025(3) 0.030(3) 0.002(2) 0.003(2) 0.000(2)
C30 0.049(2) 0.0264(19) 0.074(2) 0.0029(15) 0.0185(15) -0.0019(15)
C12 0.027(3) 0.022(3) 0.036(3) 0.000(2) 0.001(2) 0.002(2)
C17 0.036(3) 0.015(2) 0.026(3) 0.003(2) 0.004(2) 0.000(2)
C5 0.028(3) 0.019(3) 0.027(3) 0.004(2) -0.001(2) -0.003(2)
C15 0.033(3) 0.024(3) 0.035(3) 0.005(2) 0.007(2) 0.004(2)
C18 0.034(3) 0.021(3) 0.043(3) 0.000(2) 0.004(3) -0.005(2)
C27 0.041(3) 0.023(3) 0.030(3) -0.005(2) 0.014(2) -0.002(2)
C29 0.046(2) 0.0259(17) 0.067(2) 0.0024(14) 0.0177(16) -0.0020(13)
C16 0.027(3) 0.022(3) 0.040(3) 0.005(2) 0.002(2) 0.002(2)
C19 0.042(3) 0.019(3) 0.036(3) -0.005(2) 0.004(3) -0.008(2)
C33 0.047(2) 0.0311(16) 0.078(2) 0.0043(14) 0.0211(16) -0.0008(13)
C31 0.053(2) 0.032(2) 0.0858(19) 0.0044(15) 0.0209(14) 0.0001(15)
C25 0.045(4) 0.025(3) 0.040(3) -0.004(2) 0.008(3) 0.006(3)
C26 0.036(3) 0.025(3) 0.054(4) 0.005(3) 0.015(3) 0.008(2)
C32 0.0523(19) 0.0338(19) 0.088(2) 0.0053(15) 0.0214(14) 0.0004(14)
C36 0.078(3) 0.065(3) 0.0862(19) -0.0119(16) 0.0267(15) 0.0019(19)
C35 0.078(3) 0.067(3) 0.090(2) -0.0065(17) 0.0323(17) 0.0006(19)
C34 0.085(3) 0.064(2) 0.095(2) -0.0114(17) 0.0315(19) 0.0070(17)
C38 0.094(3) 0.0578(19) 0.098(3) -0.0159(16) 0.0314(19) -0.0034(17)
C37 0.083(2) 0.070(2) 0.090(2) -0.0171(17) 0.0291(17) -0.0080(17)

loop_
_atom_type_symbol
_atom_type_description
_atom_type_scat_dispersion_real
_atom_type_scat_dispersion_imag
_atom_type_scat_source
C C 0.0181 0.0091 'International Tables Vol C Tables 4.2.6.8 and 6.1.1.4'
H H 0.0000 0.0000 'International Tables Vol C Tables 4.2.6.8 and 6.1.1.4'
F F 0.0727 0.0534 'International Tables Vol C Tables 4.2.6.8 and 6.1.1.4'
Fe Fe -1.1336 3.1974 'International Tables Vol C Tables 4.2.6.8 and 6.1.1.4'
N N 0.0311 0.0180 'International Tables Vol C Tables 4.2.6.8 and 6.1.1.4'
O O 0.0492 0.0322 'International Tables Vol C Tables 4.2.6.8 and 6.1.1.4'

loop_
_geom_angle_atom_site_label_1
_geom_angle_atom_site_label_2
_geom_angle_atom_site_label_3
_geom_angle
C30 Fe39 C31 39.3(3)
C29 Fe39 C30 40.8(3)
C29 Fe39 C33 40.8(3)
C29 Fe39 C31 67.2(3)
C29 Fe39 C32 67.7(3)
C29 Fe39 C38 146.6(3)
C29 Fe39 C37 119.1(3)
C33 Fe39 C30 68.9(3)
C33 Fe39 C31 68.2(3)
C33 Fe39 C32 40.4(3)
C33 Fe39 C37 148.7(3)
C32 Fe39 C30 67.7(3)
C32 Fe39 C31 40.6(3)
C36 Fe39 C30 139.4(3)
C36 Fe39 C29 115.0(3)
C36 Fe39 C33 116.6(3)
C36 Fe39 C31 174.9(3)
C36 Fe39 C32 144.2(3)
C36 Fe39 C38 68.75(16)
C36 Fe39 C37 40.78(13)
C35 Fe39 C30 177.7(3)
C35 Fe39 C29 137.2(3)
C35 Fe39 C33 108.9(3)
C35 Fe39 C31 140.6(3)
C35 Fe39 C32 110.9(3)
C35 Fe39 C36 41.04(13)
C35 Fe39 C34 41.13(13)
C35 Fe39 C38 68.99(16)
C35 Fe39 C37 68.88(17)
C34 Fe39 C30 140.6(3)
C34 Fe39 C29 171.7(3)
C34 Fe39 C33 131.1(3)
C34 Fe39 C31 109.5(3)
C34 Fe39 C32 104.7(3)
C34 Fe39 C36 69.03(16)
C34 Fe39 C38 40.94(12)
C34 Fe39 C37 68.82(16)
C38 Fe39 C30 113.3(3)
C38 Fe39 C33 169.9(3)
C38 Fe39 C31 106.8(3)
C38 Fe39 C32 130.2(3)
C38 Fe39 C37 40.74(12)
C37 Fe39 C30 112.8(3)
C37 Fe39 C31 134.2(3)
C37 Fe39 C32 170.8(3)
C20 O21 H21 114(8)
C9 N1 C17 119.7(4)
C2 N1 C9 120.5(4)
C2 N1 C17 119.7(4)
C13 N14 C15 108.0(4)
C13 N14 C25 108.8(4)
C15 N14 C25 109.9(5)
C7 N11 C12 118.1(4)
C7 N11 C16 119.3(4)
C12 N11 C16 109.5(4)
C2 C3 C20 117.8(5)
C2 C3 C4 120.5(5)
C4 C3 C20 121.7(5)
C8 C9 N1 120.3(5)
C8 C9 C10 121.2(5)
C10 C9 N1 118.5(5)
N1 C2 C3 123.1(5)
N1 C2 H2 118.4
C3 C2 H2 118.4
N14 C13 H13A 109.4
N14 C13 H13B 109.4
N14 C13 C12 111.1(4)
H13A C13 H13B 108.0
C12 C13 H13A 109.4
C12 C13 H13B 109.4
O21 C20 C3 114.7(5)
O22 C20 O21 121.2(5)
O22 C20 C3 124.1(5)
N11 C7 C8 122.9(5)
N11 C7 C6 121.3(5)
C8 C7 C6 115.7(5)
O23 C4 C3 122.7(5)
O23 C4 C10 121.5(5)
C3 C4 C10 115.7(5)
C9 C8 C7 121.3(5)
C9 C8 H8 119.4
C7 C8 H8 119.4
C9 C10 C4 121.5(5)
C9 C10 C5 117.8(5)
C5 C10 C4 120.7(5)
F24 C6 C7 117.5(5)
C5 C6 F24 118.5(5)
C5 C6 C7 123.9(5)
Fe39 C30 H30 126.2
C29 C30 Fe39 68.4(4)
C29 C30 H30 126.4
C31 C30 Fe39 70.6(5)
C31 C30 H30 126.4
C31 C30 C29 107.2(6)
N11 C12 C13 109.2(5)
N11 C12 H12A 109.8
N11 C12 H12B 109.8
C13 C12 H12A 109.8
C13 C12 H12B 109.8
H12A C12 H12B 108.3
N1 C17 H17 115.7
N1 C17 C18 119.1(5)
N1 C17 C19 118.9(5)
C18 C17 H17 115.7
C18 C17 C19 60.5(4)
C19 C17 H17 115.7
C10 C5 H5 120.0
C6 C5 C10 120.0(5)
C6 C5 H5 120.0
N14 C15 H15A 109.4
N14 C15 H15B 109.4
N14 C15 C16 111.0(5)
H15A C15 H15B 108.0
C16 C15 H15A 109.4
C16 C15 H15B 109.4
C17 C18 H18A 117.7
C17 C18 H18B 117.7
C17 C18 C19 60.5(4)
H18A C18 H18B 114.8
C19 C18 H18A 117.7
C19 C18 H18B 117.7
O28 C27 C29 121.9(6)
O28 C27 C26 121.3(6)
C29 C27 C26 116.7(5)
C30 C29 Fe39 70.7(4)
C30 C29 C27 124.0(6)
C27 C29 Fe39 119.5(5)
C33 C29 Fe39 69.7(4)
C33 C29 C30 108.9(6)
C33 C29 C27 126.6(6)
N11 C16 C15 110.4(5)
N11 C16 H16A 109.6
N11 C16 H16B 109.6
C15 C16 H16A 109.6
C15 C16 H16B 109.6
H16A C16 H16B 108.1
C17 C19 C18 59.0(4)
C17 C19 H19A 117.9
C17 C19 H19B 117.9
C18 C19 H19A 117.9
C18 C19 H19B 117.9
H19A C19 H19B 115.0
Fe39 C33 H33 125.3
C29 C33 Fe39 69.5(4)
C29 C33 H33 126.6
C32 C33 Fe39 70.2(5)
C32 C33 C29 106.8(6)
C32 C33 H33 126.6
Fe39 C31 H31 127.0
C30 C31 Fe39 70.1(5)
C30 C31 H31 125.6
C30 C31 C32 108.7(7)
C32 C31 Fe39 68.9(5)
C32 C31 H31 125.6
N14 C25 H25A 108.7
N14 C25 H25B 108.7
N14 C25 C26 114.2(5)
H25A C25 H25B 107.6
C26 C25 H25A 108.7
C26 C25 H25B 108.7
C27 C26 C25 114.9(5)
C27 C26 H26A 108.6
C27 C26 H26B 108.6
C25 C26 H26A 108.6
C25 C26 H26B 108.6
H26A C26 H26B 107.5
Fe39 C32 H32 125.8
C33 C32 Fe39 69.4(5)
C33 C32 C31 108.3(7)
C33 C32 H32 125.8
C31 C32 Fe39 70.6(5)
C31 C32 H32 125.8
Fe39 C36 H36 126.6
C35 C36 Fe39 69.0(3)
C35 C36 H36 126.0
C37 C36 Fe39 70.0(3)
C37 C36 H36 126.0
C37 C36 C35 108.0
Fe39 C35 H35 126.0
C36 C35 Fe39 70.0(3)
C36 C35 H35 126.0
C34 C35 Fe39 69.6(3)
C34 C35 C36 108.0
C34 C35 H35 126.0
Fe39 C34 H34 126.0
C35 C34 Fe39 69.3(3)
C35 C34 H34 126.0
C35 C34 C38 108.0
C38 C34 Fe39 70.1(3)
C38 C34 H34 126.0
Fe39 C38 H38 126.8
C34 C38 Fe39 69.0(3)
C34 C38 H38 126.0
C37 C38 Fe39 69.8(3)
C37 C38 C34 108.0
C37 C38 H38 126.0
Fe39 C37 H37 126.9
C36 C37 Fe39 69.2(3)
C36 C37 C38 108.0
C36 C37 H37 126.0
C38 C37 Fe39 69.4(3)
C38 C37 H37 126.0

loop_
_geom_bond_atom_site_label_1
_geom_bond_atom_site_label_2
_geom_bond_distance
Fe39 C30 2.063(8)
Fe39 C29 2.033(7)
Fe39 C33 2.035(8)
Fe39 C31 2.069(9)
Fe39 C32 2.047(9)
Fe39 C36 2.030(7)
Fe39 C35 2.016(7)
Fe39 C34 2.021(7)
Fe39 C38 2.035(7)
Fe39 C37 2.041(7)
F24 C6 1.361(6)
O21 C20 1.339(7)
O21 H21 0.819(10)
O23 C4 1.265(6)
O22 C20 1.209(7)
N1 C9 1.408(7)
N1 C2 1.338(7)
N1 C17 1.456(6)
N14 C13 1.462(7)
N14 C15 1.464(7)
N14 C25 1.471(7)
N11 C7 1.386(7)
N11 C12 1.460(7)
N11 C16 1.470(7)
C3 C2 1.373(7)
C3 C20 1.490(7)
C3 C4 1.428(8)
C9 C8 1.395(7)
C9 C10 1.404(7)
C2 H2 0.9300
C13 H13A 0.9700
C13 H13B 0.9700
C13 C12 1.528(8)
O28 C27 1.229(7)
C7 C8 1.401(8)
C7 C6 1.418(8)
C4 C10 1.448(7)
C8 H8 0.9300
C10 C5 1.409(8)
C6 C5 1.355(8)
C30 H30 0.9300
C30 C29 1.430(9)
C30 C31 1.390(11)
C12 H12A 0.9700
C12 H12B 0.9700
C17 H17 0.9800
C17 C18 1.476(8)
C17 C19 1.497(7)
C5 H5 0.9300
C15 H15A 0.9700
C15 H15B 0.9700
C15 C16 1.513(8)
C18 H18A 0.9700
C18 H18B 0.9700
C18 C19 1.497(9)
C27 C29 1.466(9)
C27 C26 1.510(8)
C29 C33 1.420(10)
C16 H16A 0.9700
C16 H16B 0.9700
C19 H19A 0.9700
C19 H19B 0.9700
C33 H33 0.9300
C33 C32 1.410(11)
C31 H31 0.9300
C31 C32 1.427(11)
C25 H25A 0.9700
C25 H25B 0.9700
C25 C26 1.514(8)
C26 H26A 0.9700
C26 H26B 0.9700
C32 H32 0.9300
C36 H36 0.9300
C36 C35 1.4182
C36 C37 1.4180
C35 H35 0.9300
C35 C34 1.4180
C34 H34 0.9800
C34 C38 1.4187
C38 H38 0.9300
C38 C37 1.4187
C37 H37 0.9300

loop_
_geom_torsion_atom_site_label_1
_geom_torsion_atom_site_label_2
_geom_torsion_atom_site_label_3
_geom_torsion_atom_site_label_4
_geom_torsion
Fe39 C30 C29 C27 -113.1(7)
Fe39 C30 C29 C33 59.4(6)
Fe39 C30 C31 C32 -58.2(6)
Fe39 C29 C33 C32 60.6(6)
Fe39 C33 C32 C31 60.0(6)
Fe39 C31 C32 C33 -59.3(6)
Fe39 C36 C35 C34 -59.4(3)
Fe39 C36 C37 C38 58.8(3)
Fe39 C35 C34 C38 -59.6(3)
Fe39 C34 C38 C37 -59.1(3)
Fe39 C38 C37 C36 -58.6(3)
F24 C6 C5 C10 -173.4(5)
O23 C4 C10 C9 -176.2(5)
O23 C4 C10 C5 4.8(7)
N1 C9 C8 C7 -177.6(5)
N1 C9 C10 C4 -0.8(7)
N1 C9 C10 C5 178.3(4)
N1 C17 C18 C19 -108.7(5)
N1 C17 C19 C18 109.1(6)
N14 C13 C12 N11 -60.4(6)
N14 C15 C16 N11 58.9(6)
N14 C25 C26 C27 -93.3(6)
N11 C7 C8 C9 174.3(5)
N11 C7 C6 F24 -1.4(8)
N11 C7 C6 C5 -178.1(5)
C3 C4 C10 C9 3.5(7)
C3 C4 C10 C5 -175.5(5)
C9 N1 C2 C3 0.8(7)
C9 N1 C17 C18 139.2(5)
C9 N1 C17 C19 68.9(6)
C9 C10 C5 C6 -0.3(7)
C2 N1 C9 C8 -179.9(5)
C2 N1 C9 C10 -1.5(7)
C2 N1 C17 C18 -43.1(7)
C2 N1 C17 C19 -113.5(6)
C2 C3 C20 O21 -170.4(5)
C2 C3 C20 O22 9.7(8)
C2 C3 C4 O23 175.5(5)
C2 C3 C4 C10 -4.2(7)
C13 N14 C15 C16 -58.6(6)
C13 N14 C25 C26 163.5(5)
O28 C27 C29 Fe39 -94.1(7)
O28 C27 C29 C30 -8.5(11)
O28 C27 C29 C33 -179.7(7)
O28 C27 C26 C25 6.9(8)
C20 C3 C2 N1 -179.2(4)
C20 C3 C4 O23 -3.1(8)
C20 C3 C4 C10 177.2(4)
C7 N11 C12 C13 -160.5(5)
C7 N11 C16 C15 161.1(5)
C7 C6 C5 C10 3.3(8)
C4 C3 C2 N1 2.2(8)
C4 C3 C20 O21 8.2(7)
C4 C3 C20 O22 -171.7(5)
C4 C10 C5 C6 178.8(5)
C8 C9 C10 C4 177.6(5)
C8 C9 C10 C5 -3.3(7)
C8 C7 C6 F24 174.1(4)
C8 C7 C6 C5 -2.6(8)
C10 C9 C8 C7 4.0(8)
C6 C7 C8 C9 -1.1(7)
C30 C29 C33 Fe39 -60.1(5)
C30 C29 C33 C32 0.6(9)
C30 C31 C32 Fe39 58.9(6)
C30 C31 C32 C33 -0.3(10)
C12 N11 C7 C8 -7.9(8)
C12 N11 C7 C6 167.2(5)
C12 N11 C16 C15 -58.3(6)
C17 N1 C9 C8 -2.3(7)
C17 N1 C9 C10 176.1(4)
C17 N1 C2 C3 -176.8(5)
C15 N14 C13 C12 59.5(6)
C15 N14 C25 C26 -78.4(6)
C27 C29 C33 Fe39 112.3(7)
C27 C29 C33 C32 172.9(7)
C29 C30 C31 Fe39 58.9(6)
C29 C30 C31 C32 0.7(10)
C29 C27 C26 C25 -171.9(6)
C29 C33 C32 Fe39 -60.2(6)
C29 C33 C32 C31 -0.1(10)
C16 N11 C7 C8 129.4(6)
C16 N11 C7 C6 -55.5(7)
C16 N11 C12 C13 58.4(6)
C31 C30 C29 Fe39 -60.2(6)
C31 C30 C29 C27 -173.4(7)
C31 C30 C29 C33 -0.8(9)
C25 N14 C13 C12 178.7(5)
C25 N14 C15 C16 -177.2(5)
C26 C27 C29 Fe39 84.7(6)
C26 C27 C29 C30 170.3(7)
C26 C27 C29 C33 -0.9(10)
C36 C35 C34 Fe39 59.7(3)
C36 C35 C34 C38 0.0
C35 C36 C37 Fe39 -58.7(3)
C35 C36 C37 C38 0.0
C35 C34 C38 Fe39 59.1(3)
C35 C34 C38 C37 0.0
C34 C38 C37 Fe39 58.6(3)
C34 C38 C37 C36 0.0
C37 C36 C35 Fe39 59.4(3)
C37 C36 C35 C34 0.0
